data_7057215
loop_
_publ_author_name
'Bo, Le'
'Wang, Shiqing'
'Schipper, Desmond'
'Yang, Xiaoping'
'Zhu, Ting'
'Tao, Junbin'

_publ_section_title
;
 Self-assembly of luminescent Zn--Ln (Ln = Sm and Nd) nanoclusters with a
 long-chain Schiff base ligand
;
_journal_issue 9
_journal_name_full 'New Journal of Chemistry'
_journal_page_first 7241
_journal_paper_doi 10.1039/C7NJ04967F
_journal_volume 42
_journal_year 2018
_chemical_formula_sum 'C62 H86 Eu4 N8 O45 Zn4'
_chemical_formula_weight 2532.71
_chemical_name_systematic Cluster-3
_chemical_properties_physical Heat-sensitive
_space_group_IT_number 2
_space_group_name_Hall '-P 1'
_space_group_name_H-M_alt 'P -1'
_symmetry_cell_setting triclinic
_symmetry_space_group_name_Hall '-P 1'
_symmetry_space_group_name_H-M 'P -1'
_atom_sites_solution_hydrogens geom
_atom_sites_solution_primary direct
_atom_sites_solution_secondary difmap
_audit_creation_method SHELXL-97
_audit_update_record
;
2017-10-02 deposited with the CCDC.
2018-03-27 downloaded from the CCDC.
;
_cell_angle_alpha 62.402(2)
_cell_angle_beta 87.660(2)
_cell_angle_gamma 65.354(2)
_cell_formula_units_Z 1
_cell_length_a 14.0406(16)
_cell_length_b 14.5590(17)
_cell_length_c 15.1359(17)
_cell_measurement_reflns_used 6329
_cell_measurement_temperature 190(1)
_cell_measurement_theta_max 27.7933
_cell_measurement_theta_min 1.2765
_cell_volume 2447.2(5)
_computing_cell_refinement 'Collect software, Nonius B.V. 1998'
_computing_data_collection 'Collect software, Nonius B.V. 1998'
_computing_data_reduction
;
DENZO and Scalepack (Otwinoski and Minor, 1997)
;
_computing_molecular_graphics 'XP SHELXTL/PC, Siemens Analytical'
_computing_structure_refinement 'XL SHELXTL/PC, Siemens Analytical'
_computing_structure_solution
;

SIR97 - Altomare A., Burla M.C., Camalli M., Cascarano G.L., Giacovazzo C., 
Guagliardi A., Moliterni A.G.G., Polidori G.,Spagna R.
;
_diffrn_ambient_temperature 190(1)
_diffrn_detector_area_resol_mean 13.6612
_diffrn_measured_fraction_theta_full 0.983
_diffrn_measured_fraction_theta_max 0.983
_diffrn_measurement_device_type 'Mercury2 (2x2 bin mode)'
_diffrn_measurement_method dtprofit.ref
_diffrn_radiation_monochromator graphite
_diffrn_radiation_source 'fine-focus sealed tube'
_diffrn_radiation_type MoK\a
_diffrn_radiation_wavelength 0.71073
_diffrn_reflns_av_R_equivalents 0.0290
_diffrn_reflns_av_sigmaI/netI 0.0392
_diffrn_reflns_limit_h_max 16
_diffrn_reflns_limit_h_min -16
_diffrn_reflns_limit_k_max 17
_diffrn_reflns_limit_k_min -17
_diffrn_reflns_limit_l_max 16
_diffrn_reflns_limit_l_min -17
_diffrn_reflns_number 21652
_diffrn_reflns_theta_full 25.00
_diffrn_reflns_theta_max 25.00
_diffrn_reflns_theta_min 1.55
_exptl_absorpt_coefficient_mu 3.572
_exptl_absorpt_correction_T_max 1.0000
_exptl_absorpt_correction_T_min 0.6590
_exptl_absorpt_correction_type multi-scan
_exptl_absorpt_process_details 'DENZO and Scalepack (Otwinoski and Minor, 1997)'
_exptl_crystal_colour Yellow
_exptl_crystal_density_diffrn 1.719
_exptl_crystal_density_method 'not measured'
_exptl_crystal_description Block
_exptl_crystal_F_000 1246
_exptl_crystal_preparation Luminescent
_exptl_crystal_recrystallization_method 'Vapour deposition'
_exptl_crystal_size_max 0.12
_exptl_crystal_size_mid 0.09
_exptl_crystal_size_min 0.05
_refine_diff_density_max 1.678
_refine_diff_density_min -0.833
_refine_diff_density_rms 0.182
_refine_ls_extinction_method none
_refine_ls_goodness_of_fit_ref 1.072
_refine_ls_hydrogen_treatment constr
_refine_ls_matrix_type full
_refine_ls_number_parameters 559
_refine_ls_number_reflns 8481
_refine_ls_number_restraints 373
_refine_ls_restrained_S_all 1.079
_refine_ls_R_factor_all 0.0535
_refine_ls_R_factor_gt 0.0392
_refine_ls_shift/su_max 0.001
_refine_ls_shift/su_mean 0.000
_refine_ls_structure_factor_coef Fsqd
_refine_ls_weighting_details 'calc w=1/[\s^2^(Fo^2^)+(0.0937P)^2^+4.2892P] where P=(Fo^2^+2Fc^2^)/3'
_refine_ls_weighting_scheme calc
_refine_ls_wR_factor_gt 0.1243
_refine_ls_wR_factor_ref 0.1482
_reflns_number_gt 6794
_reflns_number_total 8481
_reflns_threshold_expression >2sigma(I)
_cod_data_source_file c7nj04967f2.cif
_cod_data_source_block cluster-3
_cod_depositor_comments
;
The following automatic conversions were performed:

'_symmetry_cell_setting' value 'Triclinic' changed to 'triclinic'
according to
/home/data/users/saulius/crontab/automatic-downloads/rss-feeds/RSC/lib/dictionaries/cif_core.dic
dictionary named 'cif_core.dic' version 2.4.2 from 2011-04-26.

'_exptl_absorpt_correction_type' value 'Multi-scan' changed to
'multi-scan' according to
/home/data/users/saulius/crontab/automatic-downloads/rss-feeds/RSC/lib/dictionaries/cif_core.dic
dictionary named 'cif_core.dic' version 2.4.2 from 2011-04-26.

Automatic conversion script
Id: cif_fix_values 4973 2017-02-22 13:04:09Z antanas 

 Adding full bibliography for 7057214--7057215.cif.
;
_cod_original_sg_symbol_H-M P-1
_cod_database_code 7057215

loop_
_symmetry_equiv_pos_as_xyz
'x, y, z'
'-x, -y, -z'

loop_
_atom_site_label
_atom_site_type_symbol
_atom_site_fract_x
_atom_site_fract_y
_atom_site_fract_z
_atom_site_U_iso_or_equiv
_atom_site_adp_type
_atom_site_occupancy
_atom_site_symmetry_multiplicity
_atom_site_calc_flag
_atom_site_refinement_flags
Eu1 Eu 0.31964(3) 0.82386(3) 0.42432(2) 0.03174(13) Uani 1 1 d U
Eu2 Eu 0.28230(3) 0.72220(3) 0.23632(3) 0.03580(13) Uani 1 1 d U
Zn1 Zn 0.26140(7) 0.70084(7) 0.66555(6) 0.0378(2) Uani 1 1 d U
Zn2 Zn 0.30487(6) 0.57194(7) 0.50779(6) 0.0314(2) Uani 1 1 d U
N1 N 0.2862(6) 0.7315(6) 0.7814(5) 0.0484(17) Uani 1 1 d U
N2 N 0.2573(6) 0.5496(6) 0.7911(5) 0.0487(16) Uani 1 1 d U
N3 N 0.2001(5) 0.5261(5) 0.5962(5) 0.0390(14) Uani 1 1 d U
N4 N 0.2455(7) 0.8779(7) 0.0125(6) 0.066(2) Uani 1 1 d U
O1 O 0.3426(5) 0.9908(4) 0.4273(4) 0.0421(12) Uani 1 1 d U
O2 O 0.2946(4) 0.8420(4) 0.5721(4) 0.0378(11) Uani 1 1 d U
O3 O 0.1984(4) 0.6435(4) 0.3777(4) 0.0352(11) Uani 1 1 d U
O4 O 0.0866(4) 0.7698(5) 0.1955(4) 0.0488(14) Uani 1 1 d U
O5 O 0.2003(5) 0.9150(5) 0.0692(4) 0.0596(16) Uani 1 1 d U
O19 O 0.4159(4) 0.4130(4) 0.5386(4) 0.0380(11) Uani 1 1 d U
O6 O 0.2969(6) 0.7698(6) 0.0499(5) 0.0680(19) Uani 1 1 d U
O7 O 0.2448(9) 0.9430(8) -0.0737(6) 0.112(3) Uani 1 1 d U
O8 O 0.2872(5) 0.5672(6) 0.2090(5) 0.0636(17) Uani 1 1 d U
O9 O 0.4391(5) 0.5380(5) 0.2709(5) 0.0583(16) Uani 1 1 d U
O10 O 0.4139(5) 0.7903(5) 0.1957(4) 0.0499(14) Uani 1 1 d U
O11 O 0.4067(5) 0.8815(5) 0.2829(4) 0.0480(13) Uani 1 1 d U
O12 O 0.1965(4) 0.8786(4) 0.2689(4) 0.0459(13) Uani 1 1 d U
O13 O 0.1684(5) 1.0169(4) 0.3013(4) 0.0496(14) Uani 1 1 d U
O14 O 0.5062(4) 0.7313(4) 0.4946(4) 0.0429(12) Uani 1 1 d U
O15 O 0.3696(4) 0.6638(4) 0.3951(3) 0.0291(10) Uani 1 1 d U
H15B H 0.4472 0.6201 0.4050 0.035 Uiso 1 1 calc R
O16 O 0.3513(4) 0.6305(4) 0.5880(3) 0.0328(10) Uani 1 1 d U
H16B H 0.4264 0.5822 0.6217 0.039 Uiso 1 1 calc R
O17 O 0.1038(4) 0.7837(5) 0.6097(4) 0.0485(14) Uani 1 1 d U
O18 O 0.1523(4) 0.8157(5) 0.4619(4) 0.0471(13) Uani 1 1 d U
C1 C 0.3411(9) 1.0886(8) 0.3415(6) 0.058(2) Uani 1 1 d U
H1A H 0.3270 1.1487 0.3580 0.087 Uiso 1 1 calc R
H1B H 0.2863 1.1160 0.2871 0.087 Uiso 1 1 calc R
H1C H 0.4091 1.0679 0.3209 0.087 Uiso 1 1 calc R
C2 C 0.3462(6) 0.9889(6) 0.5201(6) 0.0379(17) Uani 1 1 d U
C3 C 0.3764(7) 1.0597(7) 0.5364(7) 0.050(2) Uani 1 1 d U
H3A H 0.3951 1.1126 0.4848 0.060 Uiso 1 1 calc R
C4 C 0.3781(9) 1.0492(8) 0.6348(7) 0.061(2) Uani 1 1 d U
H4A H 0.3974 1.0963 0.6477 0.073 Uiso 1 1 calc R
C5 C 0.3516(8) 0.9706(8) 0.7103(7) 0.055(2) Uani 1 1 d U
H5A H 0.3524 0.9653 0.7739 0.066 Uiso 1 1 calc R
C6 C 0.3223(7) 0.8951(7) 0.6927(6) 0.0427(18) Uani 1 1 d U
C7 C 0.3206(6) 0.9057(6) 0.5959(5) 0.0357(16) Uani 1 1 d U
C8 C 0.3029(7) 0.8108(7) 0.7790(6) 0.050(2) Uani 1 1 d U
H8A H 0.3026 0.8152 0.8384 0.060 Uiso 1 1 calc R
C9 C 0.2791(9) 0.6439(9) 0.8790(7) 0.064(3) Uani 1 1 d U
H9A H 0.3504 0.5843 0.9161 0.077 Uiso 1 1 calc R
H9B H 0.2455 0.6803 0.9192 0.077 Uiso 1 1 calc R
C10 C 0.2179(10) 0.5906(10) 0.8645(7) 0.072(3) Uani 1 1 d U
H10A H 0.1432 0.6466 0.8398 0.086 Uiso 1 1 calc R
H10B H 0.2238 0.5256 0.9290 0.086 Uiso 1 1 calc R
C11 C 0.1920(8) 0.5022(9) 0.7723(7) 0.064(2) Uani 1 1 d U
H11A H 0.1202 0.5640 0.7399 0.077 Uiso 1 1 calc R
H11B H 0.1878 0.4445 0.8369 0.077 Uiso 1 1 calc R
C12 C 0.2350(7) 0.4457(7) 0.7047(6) 0.0476(19) Uani 1 1 d U
H12A H 0.3124 0.4085 0.7202 0.057 Uiso 1 1 calc R
H12B H 0.2126 0.3858 0.7220 0.057 Uiso 1 1 calc R
C13 C 0.1017(6) 0.5603(7) 0.5595(6) 0.0443(18) Uani 1 1 d U
H13A H 0.0620 0.5329 0.6064 0.053 Uiso 1 1 calc R
C14 C 0.0470(6) 0.6350(7) 0.4558(6) 0.0432(18) Uani 1 1 d U
C15 C -0.0644(7) 0.6735(8) 0.4384(7) 0.057(2) Uani 1 1 d U
H15A H -0.0968 0.6508 0.4943 0.069 Uiso 1 1 calc R
C16 C -0.1266(8) 0.7418(9) 0.3443(8) 0.068(3) Uani 1 1 d U
H16A H -0.1995 0.7642 0.3357 0.082 Uiso 1 1 calc R
C17 C -0.0787(7) 0.7771(8) 0.2617(8) 0.059(2) Uani 1 1 d U
H17A H -0.1201 0.8257 0.1968 0.071 Uiso 1 1 calc R
C18 C 0.0307(6) 0.7407(7) 0.2745(6) 0.0432(18) Uani 1 1 d U
C19 C 0.0953(6) 0.6720(6) 0.3718(5) 0.0355(16) Uani 1 1 d U
C20 C 0.0360(9) 0.8128(10) 0.0951(7) 0.075(3) Uani 1 1 d U
H20A H -0.0338 0.8161 0.0965 0.113 Uiso 1 1 calc R
H20B H 0.0779 0.7620 0.0698 0.113 Uiso 1 1 calc R
H20C H 0.0297 0.8892 0.0516 0.113 Uiso 1 1 calc R
C21 C -0.0330(8) 0.9031(9) 0.4634(8) 0.068(3) Uani 1 1 d U
H21A H -0.0767 0.9061 0.5133 0.102 Uiso 1 1 calc R
H21B H -0.0522 0.8704 0.4288 0.102 Uiso 1 1 calc R
H21C H -0.0437 0.9800 0.4152 0.102 Uiso 1 1 calc R
C22 C 0.0824(6) 0.8289(6) 0.5147(6) 0.0402(17) Uani 1 1 d U
C23 C 0.5149(10) 0.8927(12) 0.1617(9) 0.083(3) Uani 1 1 d U
H23A H 0.5347 0.8651 0.1139 0.125 Uiso 1 1 calc R
H23B H 0.5775 0.8641 0.2086 0.125 Uiso 1 1 calc R
H23C H 0.4812 0.9759 0.1261 0.125 Uiso 1 1 calc R
C24 C 0.4414(7) 0.8518(7) 0.2168(6) 0.0433(18) Uani 1 1 d U
C25 C 0.4371(10) 0.3958(10) 0.2326(10) 0.085(4) Uani 1 1 d U
H25A H 0.4860 0.3344 0.2950 0.128 Uiso 1 1 calc R
H25B H 0.4752 0.4076 0.1774 0.128 Uiso 1 1 calc R
H25C H 0.3837 0.3753 0.2215 0.128 Uiso 1 1 calc R
C26 C 0.3840(7) 0.5063(7) 0.2388(6) 0.048(2) Uani 1 1 d U
C27 C 0.3051(6) 0.3648(7) 0.4694(7) 0.0470(19) Uani 1 1 d U
H27A H 0.3146 0.3092 0.4482 0.070 Uiso 1 1 calc R
H27B H 0.2667 0.4418 0.4132 0.070 Uiso 1 1 calc R
H27C H 0.2653 0.3543 0.5235 0.070 Uiso 1 1 calc R
C28 C 0.4132(5) 0.3473(6) 0.5064(5) 0.0308(15) Uani 1 1 d U
C29 C 0.0299(8) 1.0498(9) 0.1882(8) 0.071(3) Uani 1 1 d U
H29A H 0.0371 1.0876 0.1187 0.106 Uiso 1 1 calc R
H29B H -0.0148 1.1071 0.2061 0.106 Uiso 1 1 calc R
H29C H -0.0017 0.9998 0.1967 0.106 Uiso 1 1 calc R
C30 C 0.1376(7) 0.9794(7) 0.2554(6) 0.0441(19) Uani 1 1 d U
O4W O 1.0512(8) 0.2369(8) 0.2709(8) 0.109(3) Uani 1 1 d U
O3W O 0.4435(9) 0.3235(10) 0.9108(8) 0.135(4) Uani 1 1 d DU
H3W1 H 0.4249 0.3921 0.8920 0.203 Uiso 1 1 calc R
C3W C 0.465(2) 0.2582(19) 1.0213(9) 0.182(9) Uani 1 1 d DU
H3W4 H 0.4771 0.1803 1.0433 0.272 Uiso 1 1 calc R
H3W5 H 0.4053 0.2947 1.0463 0.272 Uiso 1 1 calc R
H3W6 H 0.5275 0.2566 1.0470 0.272 Uiso 1 1 calc R
O2W O 1.119(3) 0.488(3) 0.156(2) 0.378(17) Uani 1 1 d U
O1W O 0.777(3) 0.808(3) -0.010(2) 0.186(11) Uani 0.50 1 d PU

loop_
_atom_site_aniso_label
_atom_site_aniso_U_11
_atom_site_aniso_U_22
_atom_site_aniso_U_33
_atom_site_aniso_U_23
_atom_site_aniso_U_13
_atom_site_aniso_U_12
Eu1 0.0308(2) 0.0280(2) 0.0293(2) -0.01380(16) 0.00385(14) -0.00741(15)
Eu2 0.0343(2) 0.0350(2) 0.0311(2) -0.01598(17) 0.00098(15) -0.00950(17)
Zn1 0.0384(5) 0.0381(5) 0.0330(4) -0.0175(4) 0.0111(4) -0.0142(4)
Zn2 0.0240(4) 0.0295(4) 0.0331(4) -0.0123(3) 0.0013(3) -0.0088(3)
N1 0.060(4) 0.048(4) 0.037(3) -0.023(3) 0.016(3) -0.023(3)
N2 0.058(4) 0.046(4) 0.042(3) -0.018(3) 0.016(3) -0.026(3)
N3 0.032(3) 0.033(3) 0.045(3) -0.014(3) 0.007(3) -0.015(3)
N4 0.076(5) 0.061(5) 0.036(4) -0.023(4) 0.005(3) -0.011(4)
O1 0.053(3) 0.035(3) 0.037(3) -0.017(2) 0.010(2) -0.020(2)
O2 0.046(3) 0.040(3) 0.035(3) -0.022(2) 0.010(2) -0.020(2)
O3 0.020(2) 0.036(3) 0.042(3) -0.015(2) 0.0006(19) -0.010(2)
O4 0.036(3) 0.055(3) 0.045(3) -0.018(3) -0.007(2) -0.017(3)
O5 0.059(4) 0.054(3) 0.044(3) -0.019(3) 0.005(3) -0.011(3)
O19 0.027(2) 0.032(3) 0.047(3) -0.018(2) 0.000(2) -0.007(2)
O6 0.082(5) 0.061(4) 0.049(3) -0.032(3) 0.007(3) -0.018(3)
O7 0.152(7) 0.089(5) 0.045(4) -0.028(4) 0.036(4) -0.019(5)
O8 0.050(4) 0.054(4) 0.085(4) -0.042(3) -0.001(3) -0.013(3)
O9 0.044(3) 0.053(3) 0.070(4) -0.035(3) -0.003(3) -0.009(3)
O10 0.062(4) 0.053(3) 0.041(3) -0.025(3) 0.013(3) -0.030(3)
O11 0.061(3) 0.047(3) 0.040(3) -0.023(2) 0.021(3) -0.026(3)
O12 0.046(3) 0.034(3) 0.039(3) -0.017(2) -0.007(2) -0.003(2)
O13 0.045(3) 0.032(3) 0.053(3) -0.020(2) -0.004(2) -0.001(2)
O14 0.032(3) 0.039(3) 0.050(3) -0.023(2) 0.001(2) -0.009(2)
O15 0.024(2) 0.025(2) 0.029(2) -0.0094(19) 0.0007(18) -0.0069(18)
O16 0.028(2) 0.034(2) 0.033(2) -0.018(2) 0.0035(19) -0.008(2)
O17 0.035(3) 0.051(3) 0.052(3) -0.024(3) 0.018(2) -0.016(2)
O18 0.036(3) 0.056(3) 0.045(3) -0.022(3) 0.007(2) -0.020(3)
C1 0.073(6) 0.048(5) 0.047(4) -0.017(4) 0.009(4) -0.029(4)
C2 0.036(4) 0.036(4) 0.039(4) -0.023(3) 0.010(3) -0.009(3)
C3 0.057(5) 0.035(4) 0.059(5) -0.023(3) 0.010(4) -0.022(4)
C4 0.075(6) 0.055(5) 0.067(5) -0.040(4) 0.018(4) -0.032(4)
C5 0.065(5) 0.060(5) 0.055(5) -0.039(4) 0.015(4) -0.028(4)
C6 0.046(4) 0.041(4) 0.043(4) -0.028(3) 0.008(3) -0.013(3)
C7 0.037(4) 0.029(3) 0.038(4) -0.019(3) 0.008(3) -0.010(3)
C8 0.059(5) 0.047(4) 0.042(4) -0.030(4) 0.010(3) -0.011(4)
C9 0.083(6) 0.064(5) 0.044(5) -0.027(4) 0.022(4) -0.034(5)
C10 0.091(7) 0.077(6) 0.048(5) -0.031(4) 0.024(4) -0.040(5)
C11 0.064(5) 0.066(5) 0.056(5) -0.022(4) 0.023(4) -0.034(4)
C12 0.048(4) 0.042(4) 0.045(4) -0.014(3) 0.014(3) -0.023(4)
C13 0.040(4) 0.042(4) 0.055(4) -0.026(3) 0.016(3) -0.020(3)
C14 0.029(4) 0.043(4) 0.054(4) -0.024(3) 0.005(3) -0.012(3)
C15 0.042(4) 0.061(5) 0.067(5) -0.033(4) 0.010(4) -0.021(4)
C16 0.035(4) 0.071(6) 0.088(6) -0.034(5) 0.005(4) -0.020(4)
C17 0.038(4) 0.059(5) 0.064(5) -0.024(4) -0.012(4) -0.014(4)
C18 0.031(4) 0.041(4) 0.052(4) -0.018(3) -0.002(3) -0.015(3)
C19 0.032(4) 0.032(3) 0.041(4) -0.018(3) -0.001(3) -0.013(3)
C20 0.065(6) 0.090(6) 0.055(5) -0.025(5) -0.019(4) -0.031(5)
C21 0.050(5) 0.055(5) 0.074(6) -0.028(4) 0.003(4) -0.006(4)
C22 0.035(4) 0.031(4) 0.050(4) -0.019(3) 0.007(3) -0.012(3)
C23 0.093(7) 0.107(7) 0.085(6) -0.053(5) 0.039(5) -0.071(6)
C24 0.047(4) 0.043(4) 0.039(4) -0.015(3) 0.011(3) -0.024(3)
C25 0.085(7) 0.072(6) 0.112(7) -0.067(6) 0.008(5) -0.021(5)
C26 0.053(5) 0.043(4) 0.049(4) -0.027(4) 0.013(4) -0.017(4)
C27 0.036(4) 0.041(4) 0.064(5) -0.025(4) 0.009(3) -0.018(3)
C28 0.024(3) 0.026(3) 0.031(3) -0.008(3) 0.006(3) -0.009(3)
C29 0.062(6) 0.066(5) 0.066(5) -0.029(4) -0.013(4) -0.014(4)
C30 0.043(4) 0.037(4) 0.035(4) -0.016(3) 0.004(3) -0.004(3)
O4W 0.115(6) 0.077(5) 0.130(6) -0.054(5) 0.044(5) -0.038(5)
O3W 0.109(7) 0.135(7) 0.106(6) -0.045(5) 0.030(5) -0.025(5)
C3W 0.172(12) 0.187(12) 0.165(12) -0.066(9) 0.005(8) -0.084(9)
O2W 0.376(19) 0.373(19) 0.407(19) -0.203(12) 0.050(10) -0.171(12)
O1W 0.170(14) 0.192(14) 0.198(15) -0.069(9) 0.034(9) -0.113(10)

loop_
_atom_type_symbol
_atom_type_description
_atom_type_scat_dispersion_real
_atom_type_scat_dispersion_imag
_atom_type_scat_source
C C 0.0033 0.0016 'International Tables Vol C Tables 4.2.6.8 and 6.1.1.4'
H H 0.0000 0.0000 'International Tables Vol C Tables 4.2.6.8 and 6.1.1.4'
N N 0.0061 0.0033 'International Tables Vol C Tables 4.2.6.8 and 6.1.1.4'
O O 0.0106 0.0060 'International Tables Vol C Tables 4.2.6.8 and 6.1.1.4'
Zn Zn 0.2839 1.4301 'International Tables Vol C Tables 4.2.6.8 and 6.1.1.4'
Eu Eu -0.1578 3.6682 'International Tables Vol C Tables 4.2.6.8 and 6.1.1.4'

loop_
_geom_angle_atom_site_label_1
_geom_angle_atom_site_label_2
_geom_angle_atom_site_label_3
_geom_angle
_geom_angle_site_symmetry_1
O2 Eu1 O15 132.75(16) .
O2 Eu1 O11 138.19(18) .
O15 Eu1 O11 80.34(17) .
O2 Eu1 O14 84.47(18) .
O15 Eu1 O14 83.20(16) .
O11 Eu1 O14 73.9(2) .
O2 Eu1 O18 74.39(18) .
O15 Eu1 O18 89.06(18) .
O11 Eu1 O18 140.43(19) .
O14 Eu1 O18 142.80(19) .
O2 Eu1 O13 97.74(18) .
O15 Eu1 O13 118.93(16) .
O11 Eu1 O13 80.3(2) .
O14 Eu1 O13 142.5(2) .
O18 Eu1 O13 71.8(2) .
O2 Eu1 O12 135.49(18) .
O15 Eu1 O12 68.71(15) .
O11 Eu1 O12 73.8(2) .
O14 Eu1 O12 140.03(18) .
O18 Eu1 O12 66.84(19) .
O13 Eu1 O12 50.30(17) .
O2 Eu1 O1 62.33(17) .
O15 Eu1 O1 154.76(17) .
O11 Eu1 O1 78.23(17) .
O14 Eu1 O1 78.19(17) .
O18 Eu1 O1 116.02(19) .
O13 Eu1 O1 70.21(18) .
O12 Eu1 O1 117.01(16) .
O2 Eu1 O16 66.23(15) .
O15 Eu1 O16 66.52(14) .
O11 Eu1 O16 136.62(17) .
O14 Eu1 O16 75.06(17) .
O18 Eu1 O16 68.53(17) .
O13 Eu1 O16 139.88(18) .
O12 Eu1 O16 115.54(16) .
O1 Eu1 O16 123.44(15) .
O2 Eu1 C30 115.72(19) .
O15 Eu1 C30 94.29(18) .
O11 Eu1 C30 78.8(2) .
O14 Eu1 C30 152.6(2) .
O18 Eu1 C30 64.0(2) .
O13 Eu1 C30 25.02(19) .
O12 Eu1 C30 25.63(19) .
O1 Eu1 C30 94.5(2) .
O16 Eu1 C30 128.9(2) .
O2 Eu1 Zn2 98.90(12) .
O15 Eu1 Zn2 37.39(11) .
O11 Eu1 Zn2 117.72(13) .
O14 Eu1 Zn2 94.36(13) .
O18 Eu1 Zn2 60.20(14) .
O13 Eu1 Zn2 121.87(14) .
O12 Eu1 Zn2 80.50(13) .
O1 Eu1 Zn2 160.13(11) .
O16 Eu1 Zn2 36.86(10) .
C30 Eu1 Zn2 100.11(17) .
O2 Eu1 Zn1 36.59(12) .
O15 Eu1 Zn1 98.31(11) .
O11 Eu1 Zn1 164.91(14) .
O14 Eu1 Zn1 91.01(14) .
O18 Eu1 Zn1 54.13(13) .
O13 Eu1 Zn1 112.92(14) .
O12 Eu1 Zn1 119.92(14) .
O1 Eu1 Zn1 98.90(12) .
O16 Eu1 Zn1 34.39(10) .
C30 Eu1 Zn1 116.31(17) .
Zn2 Eu1 Zn1 62.50(2) .
O15 Eu2 O12 73.05(16) .
O15 Eu2 O10 76.55(17) .
O12 Eu2 O10 83.5(2) .
O15 Eu2 O3 65.34(16) .
O12 Eu2 O3 78.09(19) .
O10 Eu2 O3 141.03(16) .
O15 Eu2 O8 116.20(19) .
O12 Eu2 O8 153.0(2) .
O10 Eu2 O8 122.7(2) .
O3 Eu2 O8 83.2(2) .
O15 Eu2 O9 78.74(18) .
O12 Eu2 O9 150.30(18) .
O10 Eu2 O9 81.0(2) .
O3 Eu2 O9 98.6(2) .
O8 Eu2 O9 51.8(2) .
O15 Eu2 O4 124.54(17) .
O12 Eu2 O4 79.48(19) .
O10 Eu2 O4 146.39(19) .
O3 Eu2 O4 62.34(16) .
O8 Eu2 O4 74.6(2) .
O9 Eu2 O4 125.5(2) .
O15 Eu2 O5 133.81(18) .
O12 Eu2 O5 69.71(19) .
O10 Eu2 O5 73.1(2) .
O3 Eu2 O5 129.35(19) .
O8 Eu2 O5 109.4(2) .
O9 Eu2 O5 128.3(2) .
O4 Eu2 O5 73.9(2) .
O15 Eu2 O6 146.6(2) .
O12 Eu2 O6 118.1(2) .
O10 Eu2 O6 74.0(2) .
O3 Eu2 O6 144.9(2) .
O8 Eu2 O6 69.3(2) .
O9 Eu2 O6 81.6(2) .
O4 Eu2 O6 88.8(2) .
O5 Eu2 O6 48.8(2) .
O15 Eu2 C26 98.4(2) .
O12 Eu2 C26 168.4(2) .
O10 Eu2 C26 102.4(2) .
O3 Eu2 C26 91.2(2) .
O8 Eu2 C26 25.5(2) .
O9 Eu2 C26 26.3(2) .
O4 Eu2 C26 99.8(2) .
O5 Eu2 C26 121.4(2) .
O6 Eu2 C26 73.4(2) .
O15 Eu2 N4 144.9(2) .
O12 Eu2 N4 93.4(2) .
O10 Eu2 N4 69.7(2) .
O3 Eu2 N4 144.7(2) .
O8 Eu2 N4 90.7(2) .
O9 Eu2 N4 104.7(2) .
O4 Eu2 N4 82.5(2) .
O5 Eu2 N4 24.2(2) .
O6 Eu2 N4 24.8(2) .
C26 Eu2 N4 98.1(2) .
O15 Eu2 Zn2 32.93(12) .
O12 Eu2 Zn2 78.45(13) .
O10 Eu2 Zn2 109.46(13) .
O3 Eu2 Zn2 33.29(11) .
O8 Eu2 Zn2 96.33(17) .
O9 Eu2 Zn2 82.97(15) .
O4 Eu2 Zn2 95.31(13) .
O5 Eu2 Zn2 147.67(14) .
O6 Eu2 Zn2 163.43(15) .
C26 Eu2 Zn2 90.08(17) .
N4 Eu2 Zn2 171.81(16) .
O16 Zn1 O17 114.4(2) .
O16 Zn1 N1 136.6(3) .
O17 Zn1 N1 108.4(3) .
O16 Zn1 O2 83.36(19) .
O17 Zn1 O2 96.8(2) .
N1 Zn1 O2 85.1(2) .
O16 Zn1 N2 100.5(2) .
O17 Zn1 N2 95.0(3) .
N1 Zn1 N2 82.0(3) .
O2 Zn1 N2 164.8(2) .
O16 Zn1 Eu1 48.17(14) .
O17 Zn1 Eu1 92.00(16) .
N1 Zn1 Eu1 125.6(2) .
O2 Zn1 Eu1 41.71(12) .
N2 Zn1 Eu1 147.40(18) .
O19 Zn2 O16 111.42(19) .
O19 Zn2 N3 99.2(2) .
O16 Zn2 N3 96.8(2) .
O19 Zn2 O3 109.12(19) .
O16 Zn2 O3 136.82(19) .
N3 Zn2 O3 90.8(2) .
O19 Zn2 O15 96.3(2) .
O16 Zn2 O15 84.19(18) .
N3 Zn2 O15 163.0(2) .
O3 Zn2 O15 77.24(18) .
O19 Zn2 Eu1 131.40(15) .
O16 Zn2 Eu1 50.71(13) .
N3 Zn2 Eu1 125.15(17) .
O3 Zn2 Eu1 90.77(14) .
O15 Zn2 Eu1 44.30(12) .
O19 Zn2 Eu2 99.01(15) .
O16 Zn2 Eu2 117.45(14) .
N3 Zn2 Eu2 131.31(17) .
O3 Zn2 Eu2 40.47(14) .
O15 Zn2 Eu2 37.86(12) .
Eu1 Zn2 Eu2 67.921(17) .
C8 N1 C9 119.0(7) .
C8 N1 Zn1 130.5(6) .
C9 N1 Zn1 110.4(6) .
C11 N2 C10 110.6(8) .
C11 N2 Zn1 118.5(5) .
C10 N2 Zn1 102.1(6) .
C13 N3 C12 115.7(7) .
C13 N3 Zn2 123.3(6) .
C12 N3 Zn2 120.8(5) .
O7 N4 O5 121.2(9) .
O7 N4 O6 121.2(8) .
O5 N4 O6 117.4(7) .
O7 N4 Eu2 169.1(9) .
O5 N4 Eu2 58.2(4) .
O6 N4 Eu2 59.9(4) .
C2 O1 C1 117.1(6) .
C2 O1 Eu1 117.2(4) .
C1 O1 Eu1 125.4(5) .
C7 O2 Zn1 129.7(4) .
C7 O2 Eu1 126.8(5) .
Zn1 O2 Eu1 101.71(19) .
C19 O3 Zn2 125.6(5) .
C19 O3 Eu2 125.3(4) .
Zn2 O3 Eu2 106.24(19) .
C18 O4 C20 118.2(7) .
C18 O4 Eu2 119.6(4) .
C20 O4 Eu2 121.8(6) .
N4 O5 Eu2 97.6(5) .
C28 O19 Zn2 129.4(4) .
N4 O6 Eu2 95.4(5) .
C26 O8 Eu2 95.3(5) .
C26 O9 Eu2 92.8(5) .
C24 O10 Eu2 135.7(5) .
C24 O11 Eu1 138.2(5) .
C30 O12 Eu2 160.9(5) .
C30 O12 Eu1 93.0(4) .
Eu2 O12 Eu1 104.55(18) .
C30 O13 Eu1 95.7(4) .
C28 O14 Eu1 135.0(5) 2_666
Zn2 O15 Eu2 109.21(19) .
Zn2 O15 Eu1 98.31(18) .
Eu2 O15 Eu1 111.40(17) .
Zn1 O16 Zn2 125.1(2) .
Zn1 O16 Eu1 97.45(18) .
Zn2 O16 Eu1 92.43(16) .
C22 O17 Zn1 113.1(5) .
C22 O18 Eu1 145.6(5) .
C3 C2 O1 123.0(7) .
C3 C2 C7 123.3(7) .
O1 C2 C7 113.7(6) .
C2 C3 C4 117.9(8) .
C5 C4 C3 120.6(8) .
C4 C5 C6 121.0(8) .
C7 C6 C8 125.2(7) .
C7 C6 C5 118.4(8) .
C8 C6 C5 116.2(7) .
O2 C7 C2 117.9(6) .
O2 C7 C6 123.2(7) .
C2 C7 C6 118.8(7) .
N1 C8 C6 125.7(7) .
C10 C9 N1 111.6(8) .
C9 C10 N2 110.7(9) .
N2 C11 C12 113.7(8) .
N3 C12 C11 114.5(7) .
N3 C13 C14 128.1(8) .
C19 C14 C15 118.3(8) .
C19 C14 C13 125.2(7) .
C15 C14 C13 116.4(8) .
C16 C15 C14 123.3(10) .
C15 C16 C17 118.2(9) .
C16 C17 C18 120.8(8) .
C17 C18 O4 124.9(7) .
C17 C18 C19 121.3(8) .
O4 C18 C19 113.8(7) .
O3 C19 C14 124.3(6) .
O3 C19 C18 117.7(7) .
C14 C19 C18 117.9(7) .
O18 C22 O17 123.0(7) .
O18 C22 C21 119.2(8) .
O17 C22 C21 117.8(8) .
O11 C24 O10 123.7(8) .
O11 C24 C23 117.4(8) .
O10 C24 C23 118.9(8) .
O8 C26 O9 120.1(8) .
O8 C26 C25 119.7(9) .
O9 C26 C25 120.2(9) .
O8 C26 Eu2 59.2(4) .
O9 C26 Eu2 60.9(4) .
C25 C26 Eu2 176.2(7) .
O14 C28 O19 123.6(6) 2_666
O14 C28 C27 118.2(6) 2_666
O19 C28 C27 118.2(6) .
O13 C30 O12 119.4(7) .
O13 C30 C29 120.7(7) .
O12 C30 C29 119.9(8) .
O13 C30 Eu1 59.2(4) .
O12 C30 Eu1 61.4(4) .
C29 C30 Eu1 166.3(7) .

loop_
_geom_bond_atom_site_label_1
_geom_bond_atom_site_label_2
_geom_bond_distance
_geom_bond_site_symmetry_2
Eu1 O2 2.366(5) .
Eu1 O15 2.384(4) .
Eu1 O11 2.400(5) .
Eu1 O14 2.401(5) .
Eu1 O18 2.433(6) .
Eu1 O13 2.524(5) .
Eu1 O12 2.569(5) .
Eu1 O1 2.601(5) .
Eu1 O16 2.617(5) .
Eu1 C30 2.922(7) .
Eu1 Zn2 3.3780(10) .
Eu1 Zn1 3.4824(10) .
Eu2 O15 2.341(4) .
Eu2 O12 2.363(5) .
Eu2 O10 2.375(6) .
Eu2 O3 2.435(5) .
Eu2 O8 2.450(6) .
Eu2 O9 2.487(6) .
Eu2 O4 2.562(5) .
Eu2 O5 2.562(6) .
Eu2 O6 2.596(6) .
Eu2 C26 2.841(8) .
Eu2 N4 2.989(8) .
Eu2 Zn2 3.6013(10) .
Zn1 O16 1.983(5) .
Zn1 O17 2.012(6) .
Zn1 N1 2.073(7) .
Zn1 O2 2.120(5) .
Zn1 N2 2.164(7) .
Zn2 O19 2.013(5) .
Zn2 O16 2.028(5) .
Zn2 N3 2.057(6) .
Zn2 O3 2.059(5) .
Zn2 O15 2.073(5) .
N1 C8 1.255(11) .
N1 C9 1.472(11) .
N2 C11 1.458(12) .
N2 C10 1.479(12) .
N3 C13 1.302(10) .
N3 C12 1.454(10) .
N4 O7 1.204(11) .
N4 O5 1.236(10) .
N4 O6 1.257(10) .
O1 C2 1.395(9) .
O1 C1 1.407(10) .
O2 C7 1.314(8) .
O3 C19 1.323(9) .
O4 C18 1.400(10) .
O4 C20 1.429(10) .
O19 C28 1.272(8) .
O8 C26 1.229(11) .
O9 C26 1.259(10) .
O10 C24 1.271(9) .
O11 C24 1.270(10) .
O12 C30 1.266(9) .
O13 C30 1.242(9) .
O14 C28 1.236(8) 2_666
O17 C22 1.259(9) .
O18 C22 1.248(10) .
C2 C3 1.384(11) .
C2 C7 1.399(11) .
C3 C4 1.424(12) .
C4 C5 1.364(14) .
C5 C6 1.450(11) .
C6 C7 1.401(10) .
C6 C8 1.432(12) .
C9 C10 1.455(15) .
C11 C12 1.551(13) .
C13 C14 1.434(11) .
C14 C19 1.402(11) .
C14 C15 1.413(12) .
C15 C16 1.359(13) .
C16 C17 1.379(15) .
C17 C18 1.388(12) .
C18 C19 1.407(10) .
C21 C22 1.503(12) .
C23 C24 1.447(13) .
C25 C26 1.512(12) .
C27 C28 1.516(10) .
C28 O14 1.236(8) 2_666
C29 C30 1.496(12) .
O3W C3W 1.456(5) .
